data_7018053
loop_
_publ_author_name
'Yin, Wenlong'
'Feng, Kai'
'Mei, Dajiang'
'Yao, Jiyong'
'Fu, Peizhen'
'Wu, Yicheng'

_publ_section_title
;
 Ba(2)AgInS(4) and Ba(4)MGa(5)Se(12) (M = Ag, Li): syntheses, structures,
 and optical properties.
;
_journal_issue 8
_journal_name_full 'Dalton transactions (Cambridge, England : 2003)'
_journal_page_first 2272
_journal_page_last 2276
_journal_paper_doi 10.1039/c2dt11895e
_journal_volume 41
_journal_year 2012
_chemical_formula_sum 'Ba4 Ga5 Li Se12'
_chemical_formula_weight 1852.42
_chemical_name_systematic
;
?
;
_space_group_IT_number 114
_symmetry_cell_setting tetragonal
_symmetry_space_group_name_Hall 'P -4 2n'
_symmetry_space_group_name_H-M 'P -4 21 c'
_atom_sites_solution_primary direct
_atom_sites_solution_secondary difmap
_audit_creation_method SHELXL-97
_cell_angle_alpha 90.00
_cell_angle_beta 90.00
_cell_angle_gamma 90.00
_cell_formula_units_Z 2
_cell_length_a 13.5906(19)
_cell_length_b 13.5906(19)
_cell_length_c 6.5148(13)
_cell_measurement_reflns_used 4514
_cell_measurement_temperature 93(2)
_cell_measurement_theta_max 30.0323
_cell_measurement_theta_min 2.9978
_cell_volume 1203.3(3)
_computing_cell_refinement 'CrystalClear (Rigaku Inc., 2008)'
_computing_data_collection 'CrystalClear (Rigaku Inc., 2008)'
_computing_data_reduction 'CrystalClear (Rigaku Inc., 2008)'
_computing_molecular_graphics 'SHELXL-97 (Sheldrick, 1997)'
_computing_publication_material 'SHELXL-97 (Sheldrick, 1997)'
_computing_structure_refinement 'SHELXL-97 (Sheldrick, 1997)'
_computing_structure_solution 'SHELXS-97 (Sheldrick, 1990)'
_diffrn_ambient_temperature 93(2)
_diffrn_measured_fraction_theta_full 1.000
_diffrn_measured_fraction_theta_max 1.000
_diffrn_measurement_device_type 'Rigaku AFC10 diffractometer'
_diffrn_measurement_method '\f and \w scan'
_diffrn_radiation_monochromator 'Graphite Monochromator'
_diffrn_radiation_source 'Rotating Anode'
_diffrn_radiation_type MoK\a
_diffrn_radiation_wavelength 0.71073
_diffrn_reflns_av_R_equivalents 0.0607
_diffrn_reflns_av_sigmaI/netI 0.0420
_diffrn_reflns_limit_h_max 19
_diffrn_reflns_limit_h_min -19
_diffrn_reflns_limit_k_max 18
_diffrn_reflns_limit_k_min -19
_diffrn_reflns_limit_l_max 9
_diffrn_reflns_limit_l_min -7
_diffrn_reflns_number 10608
_diffrn_reflns_theta_full 30.01
_diffrn_reflns_theta_max 30.01
_diffrn_reflns_theta_min 2.12
_exptl_absorpt_coefficient_mu 30.071
_exptl_absorpt_correction_T_max 0.354
_exptl_absorpt_correction_T_min 0.156
_exptl_absorpt_correction_type numerical
_exptl_absorpt_process_details 'CrystalClear (Rigaku Inc., 2008)'
_exptl_crystal_colour Yellow
_exptl_crystal_density_diffrn 5.113
_exptl_crystal_density_method 'not measured'
_exptl_crystal_description Chip
_exptl_crystal_F_000 1580
_exptl_crystal_size_max 0.1180
_exptl_crystal_size_mid 0.1030
_exptl_crystal_size_min 0.0900
_refine_diff_density_max 1.315
_refine_diff_density_min -1.647
_refine_diff_density_rms 0.322
_refine_ls_abs_structure_details 'Flack H D (1983), Acta Cryst. A39, 876-881'
_refine_ls_abs_structure_Flack 0.06(3)
_refine_ls_extinction_method none
_refine_ls_goodness_of_fit_ref 1.129
_refine_ls_matrix_type full
_refine_ls_number_parameters 50
_refine_ls_number_reflns 1764
_refine_ls_number_restraints 0
_refine_ls_restrained_S_all 1.129
_refine_ls_R_factor_all 0.0358
_refine_ls_R_factor_gt 0.0332
_refine_ls_shift/su_max 0.000
_refine_ls_shift/su_mean 0.000
_refine_ls_structure_factor_coef Fsqd
_refine_ls_weighting_details 'calc w=1/[\s^2^(Fo^2^)+(0.0300P)^2^+0.0000P] where P=(Fo^2^+2Fc^2^)/3'
_refine_ls_weighting_scheme calc
_refine_ls_wR_factor_gt 0.0639
_refine_ls_wR_factor_ref 0.0660
_reflns_number_gt 1701
_reflns_number_total 1764
_reflns_threshold_expression >2sigma(I)
_cod_data_source_file c2dt11895e.txt
_cod_data_source_block Ba4LiGa5Se12
_cod_original_sg_symbol_H-M P-421c
_cod_database_code 7018053

loop_
_symmetry_equiv_pos_as_xyz
'x, y, z'
'-x, -y, z'
'y, -x, -z'
'-y, x, -z'
'-x+1/2, y+1/2, -z+1/2'
'x+1/2, -y+1/2, -z+1/2'
'-y+1/2, -x+1/2, z+1/2'
'y+1/2, x+1/2, z+1/2'

loop_
_atom_site_label
_atom_site_type_symbol
_atom_site_fract_x
_atom_site_fract_y
_atom_site_fract_z
_atom_site_U_iso_or_equiv
_atom_site_adp_type
_atom_site_occupancy
_atom_site_symmetry_multiplicity
_atom_site_calc_flag
_atom_site_refinement_flags
Ba Ba 0.29970(4) 0.02236(3) 0.45216(8) 0.01302(11) Uani 1 1 d .
Li Li 0.0000 0.0000 0.5000 0.056(13) Uani 1 4 d S
Ga1 Ga 0.14161(6) 0.24344(6) 0.05297(14) 0.00443(16) Uani 1 1 d .
Ga2 Ga 0.0000 0.0000 0.0000 0.0063(3) Uani 1 4 d S
Se1 Se 0.01227(5) 0.35951(5) 0.04553(12) 0.00585(14) Uani 1 1 d .
Se2 Se 0.29188(5) 0.30396(6) 0.20967(12) 0.00608(15) Uani 1 1 d .
Se3 Se 0.08964(6) 0.10000(5) 0.23915(12) 0.00898(16) Uani 1 1 d .

loop_
_atom_site_aniso_label
_atom_site_aniso_U_11
_atom_site_aniso_U_22
_atom_site_aniso_U_33
_atom_site_aniso_U_23
_atom_site_aniso_U_13
_atom_site_aniso_U_12
Ba 0.0206(2) 0.0084(2) 0.0100(2) -0.00328(18) -0.0033(2) -0.00066(18)
Li 0.08(2) 0.08(2) 0.011(19) 0.000 0.000 0.000
Ga1 0.0046(3) 0.0050(3) 0.0036(4) -0.0002(3) 0.0002(3) 0.0001(3)
Ga2 0.0054(4) 0.0054(4) 0.0082(8) 0.000 0.000 0.000
Se1 0.0059(3) 0.0057(3) 0.0061(3) -0.0002(3) -0.0004(3) 0.0014(3)
Se2 0.0038(3) 0.0107(3) 0.0037(3) -0.0025(3) 0.0001(3) -0.0002(3)
Se3 0.0122(4) 0.0062(3) 0.0086(4) 0.0032(3) -0.0035(3) -0.0052(3)

loop_
_atom_type_symbol
_atom_type_description
_atom_type_scat_dispersion_real
_atom_type_scat_dispersion_imag
_atom_type_scat_source
Li Li -0.0003 0.0001 'International Tables Vol C Tables 4.2.6.8 and 6.1.1.4'
Ga Ga 0.2307 1.6083 'International Tables Vol C Tables 4.2.6.8 and 6.1.1.4'
Se Se -0.0929 2.2259 'International Tables Vol C Tables 4.2.6.8 and 6.1.1.4'
Ba Ba -0.3244 2.2819 'International Tables Vol C Tables 4.2.6.8 and 6.1.1.4'

loop_
_geom_angle_atom_site_label_1
_geom_angle_atom_site_label_2
_geom_angle_atom_site_label_3
_geom_angle
_geom_angle_site_symmetry_1
_geom_angle_site_symmetry_3
Se1 Ba Se2 89.96(2) 6 7
Se1 Ba Se3 126.49(2) 6 .
Se2 Ba Se3 67.06(2) 7 .
Se1 Ba Se1 82.04(2) 6 3
Se2 Ba Se1 133.54(2) 7 3
Se3 Ba Se1 81.43(2) . 3
Se1 Ba Se1 69.95(2) 6 5_545
Se2 Ba Se1 144.17(3) 7 5_545
Se3 Ba Se1 148.60(2) . 5_545
Se1 Ba Se1 74.394(19) 3 5_545
Se1 Ba Se2 138.45(2) 6 5_545
Se2 Ba Se2 131.55(3) 7 5_545
Se3 Ba Se2 80.43(2) . 5_545
Se1 Ba Se2 70.57(2) 3 5_545
Se1 Ba Se2 72.871(19) 5_545 5_545
Se1 Ba Se1 81.61(2) 6 3_556
Se2 Ba Se1 73.89(2) 7 3_556
Se3 Ba Se1 130.25(3) . 3_556
Se1 Ba Se1 147.83(3) 3 3_556
Se1 Ba Se1 74.02(2) 5_545 3_556
Se2 Ba Se1 105.42(2) 5_545 3_556
Se1 Ba Se3 146.86(3) 6 3_556
Se2 Ba Se3 74.28(2) 7 3_556
Se3 Ba Se3 74.31(3) . 3_556
Se1 Ba Se3 129.83(2) 3 3_556
Se1 Ba Se3 106.40(2) 5_545 3_556
Se2 Ba Se3 62.60(2) 5_545 3_556
Se1 Ba Se3 66.20(2) 3_556 3_556
Se1 Ba Ga1 107.18(2) 6 5_545
Se2 Ba Ga1 146.12(2) 7 5_545
Se3 Ba Ga1 118.74(2) . 5_545
Se1 Ba Ga1 78.80(2) 3 5_545
Se1 Ba Ga1 37.230(17) 5_545 5_545
Se2 Ba Ga1 38.319(18) 5_545 5_545
Se1 Ba Ga1 79.86(2) 3_556 5_545
Se3 Ba Ga1 75.73(2) 3_556 5_545
Se1 Ba Li 154.799(19) 6 .
Se2 Ba Li 66.343(16) 7 .
Se3 Ba Li 37.472(15) . .
Se1 Ba Li 107.591(18) 3 .
Se1 Ba Li 134.647(17) 5_545 .
Se2 Ba Li 66.000(15) 5_545 .
Se1 Ba Li 98.861(18) 3_556 .
Se3 Ba Li 36.855(13) 3_556 .
Ga1 Ba Li 97.633(16) 5_545 .
Se1 Ba Ba 45.618(19) 6 7
Se2 Ba Ba 58.864(17) 7 7
Se3 Ba Ba 124.165(16) . 7
Se1 Ba Ba 127.63(2) 3 7
Se1 Ba Ba 86.851(15) 5_545 7
Se2 Ba Ba 148.386(17) 5_545 7
Se1 Ba Ba 44.407(13) 3_556 7
Se3 Ba Ba 102.186(19) 3_556 7
Ga1 Ba Ba 113.675(15) 5_545 7
Li Ba Ba 119.646(9) . 7
Se1 Ba Ba 46.12(2) 6 7_554
Se2 Ba Ba 100.092(19) 7 7_554
Se3 Ba Ba 89.390(17) . 7_554
Se1 Ba Ba 44.409(13) 3 7_554
Se1 Ba Ba 87.204(15) 5_545 7_554
Se2 Ba Ba 114.975(19) 5_545 7_554
Se1 Ba Ba 127.69(2) 3_556 7_554
Se3 Ba Ba 163.696(16) 3_556 7_554
Ga1 Ba Ba 112.933(15) 5_545 7_554
Li Ba Ba 126.841(8) . 7_554
Ba Ba Ba 87.21(2) 7 7_554
Se3 Li Se3 117.67(2) 2 3_556
Se3 Li Se3 117.67(2) 2 4_556
Se3 Li Se3 94.09(4) 3_556 4_556
Se3 Li Se3 94.09(4) 2 .
Se3 Li Se3 117.67(2) 3_556 .
Se3 Li Se3 117.67(2) 4_556 .
Se3 Li Ga2 47.044(19) 2 .
Se3 Li Ga2 132.956(19) 3_556 .
Se3 Li Ga2 132.956(19) 4_556 .
Se3 Li Ga2 47.044(19) . .
Se3 Li Ga2 132.956(19) 2 1_556
Se3 Li Ga2 47.044(19) 3_556 1_556
Se3 Li Ga2 47.044(19) 4_556 1_556
Se3 Li Ga2 132.956(19) . 1_556
Ga2 Li Ga2 180.0 . 1_556
Se3 Li Ba 54.69(2) 2 2
Se3 Li Ba 123.883(19) 3_556 2
Se3 Li Ba 63.01(2) 4_556 2
Se3 Li Ba 118.32(2) . 2
Ga2 Li Ba 85.636(8) . 2
Ga2 Li Ba 94.364(8) 1_556 2
Se3 Li Ba 123.883(19) 2 4_556
Se3 Li Ba 118.32(2) 3_556 4_556
Se3 Li Ba 54.69(2) 4_556 4_556
Se3 Li Ba 63.01(2) . 4_556
Ga2 Li Ba 94.364(8) . 4_556
Ga2 Li Ba 85.636(8) 1_556 4_556
Ba Li Ba 90.332(1) 2 4_556
Se3 Li Ba 118.32(2) 2 .
Se3 Li Ba 63.01(2) 3_556 .
Se3 Li Ba 123.883(19) 4_556 .
Se3 Li Ba 54.69(2) . .
Ga2 Li Ba 85.636(8) . .
Ga2 Li Ba 94.364(8) 1_556 .
Ba Li Ba 171.272(15) 2 .
Ba Li Ba 90.332(1) 4_556 .
Se3 Li Ba 63.01(2) 2 3_556
Se3 Li Ba 54.69(2) 3_556 3_556
Se3 Li Ba 118.32(2) 4_556 3_556
Se3 Li Ba 123.883(19) . 3_556
Ga2 Li Ba 94.364(8) . 3_556
Ga2 Li Ba 85.636(8) 1_556 3_556
Ba Li Ba 90.332(1) 2 3_556
Ba Li Ba 171.272(15) 4_556 3_556
Ba Li Ba 90.332(1) . 3_556
Se1 Ga1 Se3 109.48(4) . .
Se1 Ga1 Se2 110.07(4) . 7_554
Se3 Ga1 Se2 113.46(4) . 7_554
Se1 Ga1 Se2 114.11(4) . .
Se3 Ga1 Se2 108.06(4) . .
Se2 Ga1 Se2 101.54(4) 7_554 .
Se1 Ga1 Ba 59.97(3) . 5
Se3 Ga1 Ba 149.20(4) . 5
Se2 Ga1 Ba 97.12(3) 7_554 5
Se2 Ga1 Ba 59.91(2) . 5
Se3 Ga2 Se3 114.93(2) . 4
Se3 Ga2 Se3 114.93(2) . 3
Se3 Ga2 Se3 99.03(4) 4 3
Se3 Ga2 Se3 99.03(4) . 2
Se3 Ga2 Se3 114.93(2) 4 2
Se3 Ga2 Se3 114.93(2) 3 2
Se3 Ga2 Li 49.52(2) . .
Se3 Ga2 Li 130.49(2) 4 .
Se3 Ga2 Li 130.49(2) 3 .
Se3 Ga2 Li 49.52(2) 2 .
Se3 Ga2 Li 130.49(2) . 1_554
Se3 Ga2 Li 49.51(2) 4 1_554
Se3 Ga2 Li 49.51(2) 3 1_554
Se3 Ga2 Li 130.48(2) 2 1_554
Li Ga2 Li 180.0 . 1_554
Ga1 Se1 Ba 167.07(4) . 6_455
Ga1 Se1 Ba 87.86(3) . 4
Ba Se1 Ba 89.97(2) 6_455 4
Ga1 Se1 Ba 82.80(3) . 5
Ba Se1 Ba 110.04(2) 6_455 5
Ba Se1 Ba 105.51(3) 4 5
Ga1 Se1 Ba 85.62(3) . 4_556
Ba Se1 Ba 89.47(2) 6_455 4_556
Ba Se1 Ba 147.83(3) 4 4_556
Ba Se1 Ba 104.86(3) 5 4_556
Ga1 Se2 Ga1 109.12(4) 7 .
Ga1 Se2 Ba 138.37(3) 7 7_554
Ga1 Se2 Ba 106.36(3) . 7_554
Ga1 Se2 Ba 86.94(3) 7 5
Ga1 Se2 Ba 81.77(3) . 5
Ba Se2 Ba 119.39(3) 7_554 5
Ga2 Se3 Ga1 106.32(4) . .
Ga2 Se3 Li 83.44(3) . .
Ga1 Se3 Li 158.43(4) . .
Ga2 Se3 Ba 121.60(3) . .
Ga1 Se3 Ba 102.39(3) . .
Li Se3 Ba 87.84(2) . .
Ga2 Se3 Ba 123.97(3) . 4_556
Ga1 Se3 Ba 78.49(3) . 4_556
Li Se3 Ba 80.13(2) . 4_556
Ba Se3 Ba 110.89(2) . 4_556

loop_
_geom_bond_atom_site_label_1
_geom_bond_atom_site_label_2
_geom_bond_distance
_geom_bond_site_symmetry_2
Ba Se1 3.3052(10) 6
Ba Se2 3.3426(10) 7
Ba Se3 3.3450(10) .
Ba Se1 3.3756(11) 3
Ba Se1 3.3806(10) 5_545
Ba Se2 3.3867(10) 5_545
Ba Se1 3.4047(11) 3_556
Ba Se3 3.7050(10) 3_556
Ba Ga1 3.8739(10) 5_545
Ba Li 4.0963(8) .
Ba Ba 4.7231(9) 7
Ba Ba 4.7231(9) 7_554
Li Se3 2.4938(8) 2
Li Se3 2.4938(8) 3_556
Li Se3 2.4938(8) 4_556
Li Se3 2.4938(8) .
Li Ga2 3.2574(6) .
Li Ga2 3.2574(6) 1_556
Li Ba 4.0962(8) 2
Li Ba 4.0963(8) 4_556
Li Ba 4.0963(8) 3_556
Ga1 Se1 2.3624(11) .
Ga1 Se3 2.4021(12) .
Ga1 Se2 2.4040(12) 7_554
Ga1 Se2 2.4270(11) .
Ga1 Ba 3.8739(10) 5
Ga2 Se3 2.3997(8) .
Ga2 Se3 2.3997(8) 4
Ga2 Se3 2.3997(8) 3
Ga2 Se3 2.3997(8) 2
Ga2 Li 3.2574(6) 1_554
Se1 Ba 3.3052(10) 6_455
Se1 Ba 3.3756(11) 4
Se1 Ba 3.3806(10) 5
Se1 Ba 3.4047(11) 4_556
Se2 Ga1 2.4040(12) 7
Se2 Ba 3.3426(10) 7_554
Se2 Ba 3.3867(10) 5
Se3 Ba 3.7050(10) 4_556
